data_2242915
loop_
_publ_author_name
'Zaini, Muhamad Fikri'
'Razak, Ibrahim Abdul'
'Khairul, Wan Mohd'
'Arshad, Suhana'

_publ_section_title
;
 Crystal structure and optical properties of fused-ring chalcone
 (<i>E</i>)-3-(anthracen-9-yl)-1-(4-nitrophenyl)prop-2-en-1-one
;
_journal_issue 5
_journal_name_full 'Acta Crystallographica Section E'
_journal_page_first 685
_journal_page_last 689
_journal_paper_doi 10.1107/S2056989019005243
_journal_volume 75
_journal_year 2019
_chemical_formula_iupac 'C23 H15 N O3'
_chemical_formula_moiety 'C23 H15 N O3'
_chemical_formula_sum 'C23 H15 N O3'
_chemical_formula_weight 353.36
_chemical_name_systematic
;
(<i>E</i>)-3-(Anthracen-9-yl)-1-(4-nitrophenyl)prop-2-en-1-one
;
_space_group_crystal_system monoclinic
_space_group_IT_number 14
_space_group_name_Hall '-P 2ybc'
_space_group_name_H-M_alt 'P 1 21/c 1'
_symmetry_space_group_name_Hall '-P 2ybc'
_symmetry_space_group_name_H-M 'P 1 21/c 1'
_atom_sites_solution_hydrogens geom
_audit_creation_method SHELXL-2013
_cell_angle_alpha 90
_cell_angle_beta 97.651(3)
_cell_angle_gamma 90
_cell_formula_units_Z 4
_cell_length_a 10.8204(10)
_cell_length_b 3.9364(3)
_cell_length_c 40.420(3)
_cell_measurement_reflns_used 9886
_cell_measurement_temperature 296(2)
_cell_measurement_theta_max 30.22
_cell_measurement_theta_min 2.27
_cell_volume 1706.3(2)
_computing_cell_refinement
;
SAINT (Bruker, 2009)
;
_computing_data_collection
;
APEX2 (Bruker, 2009)
;
_computing_data_reduction
;
SAINT (Bruker, 2009)
;
_computing_molecular_graphics
;
SHELXTL (Sheldrick, 2008)
;
_computing_publication_material
;
SHELXTL (Sheldrick, 2008)
;
_computing_structure_refinement
;
SHELXL2014 (Sheldrick, 2015)
;
_computing_structure_solution
;
SHELXS97 (Sheldrick, 2008)
;
_diffrn_ambient_temperature 296(2)
_diffrn_measured_fraction_theta_full 1.000
_diffrn_measured_fraction_theta_max 1.000
_diffrn_measurement_device_type 'Bruker APEXII CCD'
_diffrn_measurement_method '\f and \w scans'
_diffrn_radiation_type MoK\a
_diffrn_radiation_wavelength 0.71073
_diffrn_reflns_av_R_equivalents 0.1126
_diffrn_reflns_av_unetI/netI 0.0567
_diffrn_reflns_limit_h_max 13
_diffrn_reflns_limit_h_min -13
_diffrn_reflns_limit_k_max 4
_diffrn_reflns_limit_k_min -4
_diffrn_reflns_limit_l_max 49
_diffrn_reflns_limit_l_min -49
_diffrn_reflns_number 45734
_diffrn_reflns_theta_full 25.242
_diffrn_reflns_theta_max 25.995
_diffrn_reflns_theta_min 1.525
_exptl_absorpt_coefficient_mu 0.092
_exptl_absorpt_correction_T_max 0.9701
_exptl_absorpt_correction_T_min 0.7714
_exptl_absorpt_correction_type multi-scan
_exptl_absorpt_process_details
;
(SADABS; Bruker, 2009)
;
_exptl_crystal_colour red
_exptl_crystal_density_diffrn 1.375
_exptl_crystal_description plate
_exptl_crystal_F_000 736
_exptl_crystal_size_max 0.261
_exptl_crystal_size_mid 0.166
_exptl_crystal_size_min 0.084
_refine_diff_density_max 0.201
_refine_diff_density_min -0.212
_refine_ls_extinction_method none
_refine_ls_goodness_of_fit_ref 1.091
_refine_ls_hydrogen_treatment constr
_refine_ls_matrix_type full
_refine_ls_number_parameters 245
_refine_ls_number_reflns 3608
_refine_ls_number_restraints 0
_refine_ls_restrained_S_all 1.091
_refine_ls_R_factor_all 0.1154
_refine_ls_R_factor_gt 0.0737
_refine_ls_shift/su_max 0.000
_refine_ls_shift/su_mean 0.000
_refine_ls_structure_factor_coef Fsqd
_refine_ls_weighting_details
;
w=1/[\s^2^(Fo^2^)+(0.0651P)^2^+1.4385P], where P=(Fo^2^+2Fc^2^)/3
;
_refine_ls_weighting_scheme calc
_refine_ls_wR_factor_gt 0.1638
_refine_ls_wR_factor_ref 0.1784
_reflns_number_gt 2570
_reflns_number_total 3608
_reflns_threshold_expression 'I > 2\s(I)'
_cod_data_source_file is5513sup1.cif
_cod_data_source_block I
_cod_database_code 2242915
_shelx_space_group_comment
;
The symmetry employed for this shelxl refinement is uniquely defined
by the following loop, which should always be used as a source of
symmetry information in preference to the above space-group names.
They are only intended as comments.
;
_shelx_estimated_absorpt_t_min 0.976
_shelx_estimated_absorpt_t_max 0.992
_shelxl_version_number 20.13

loop_
_space_group_symop_operation_xyz
'x, y, z'
'-x, y+1/2, -z+1/2'
'-x, -y, -z'
'x, -y-1/2, z-1/2'

loop_
_atom_site_type_symbol
_atom_site_label
_atom_site_fract_x
_atom_site_fract_y
_atom_site_fract_z
_atom_site_U_iso_or_equiv
_atom_site_adp_type
_atom_site_calc_flag
_atom_site_occupancy
O O1 0.4171(2) 0.9048(7) 0.44992(6) 0.0512(7) Uani d 1
O O2 0.0772(4) 0.1119(11) 0.57047(8) 0.0950(12) Uani d 1
O O3 0.2506(4) 0.2855(14) 0.59652(8) 0.1070(16) Uani d 1
N N1 0.1793(4) 0.2508(11) 0.57135(9) 0.0638(10) Uani d 1
C C1 0.1551(3) 0.5116(9) 0.33952(8) 0.0394(9) Uani d 1
C C2 0.0565(4) 0.6557(11) 0.35514(8) 0.0487(10) Uani d 1
H H2A 0.0749 0.7540 0.3761 0.058 Uiso calc 1
C C3 -0.0635(4) 0.6530(12) 0.34009(9) 0.0572(11) Uani d 1
H H3A -0.1260 0.7449 0.3511 0.069 Uiso calc 1
C C4 -0.0939(4) 0.5133(13) 0.30826(10) 0.0601(12) Uani d 1
H H4A -0.1765 0.5128 0.2983 0.072 Uiso calc 1
C C5 -0.0048(4) 0.3793(11) 0.29185(9) 0.0527(10) Uani d 1
H H5A -0.0269 0.2860 0.2708 0.063 Uiso calc 1
C C6 0.1232(3) 0.3783(10) 0.30643(8) 0.0420(9) Uani d 1
C C7 0.2156(4) 0.2487(10) 0.28935(8) 0.0469(9) Uani d 1
H H7A 0.1936 0.1626 0.2679 0.056 Uiso calc 1
C C8 0.3404(4) 0.2438(10) 0.30333(8) 0.0433(9) Uani d 1
C C9 0.4357(4) 0.1017(11) 0.28588(9) 0.0537(10) Uani d 1
H H9A 0.4140 0.0136 0.2645 0.064 Uiso calc 1
C C10 0.5562(4) 0.0937(12) 0.29994(10) 0.0598(11) Uani d 1
H H10A 0.6172 0.0086 0.2880 0.072 Uiso calc 1
C C11 0.5891(4) 0.2144(12) 0.33262(10) 0.0604(11) Uani d 1
H H11A 0.6717 0.2002 0.3424 0.072 Uiso calc 1
C C12 0.5027(3) 0.3513(11) 0.35013(9) 0.0513(10) Uani d 1
H H12A 0.5275 0.4338 0.3715 0.062 Uiso calc 1
C C13 0.3747(3) 0.3710(9) 0.33633(8) 0.0399(8) Uani d 1
C C14 0.2818(3) 0.5076(9) 0.35409(8) 0.0377(8) Uani d 1
C C15 0.3204(3) 0.6376(9) 0.38796(8) 0.0423(9) Uani d 1
H H15A 0.3855 0.7937 0.3901 0.051 Uiso calc 1
C C16 0.2745(4) 0.5611(9) 0.41586(8) 0.0424(9) Uani d 1
H H16A 0.2055 0.4190 0.4149 0.051 Uiso calc 1
C C17 0.3311(3) 0.6979(9) 0.44821(8) 0.0367(8) Uani d 1
C C18 0.2866(3) 0.5810(8) 0.47993(7) 0.0345(8) Uani d 1
C C19 0.1747(3) 0.4084(10) 0.48049(8) 0.0447(9) Uani d 1
H H19A 0.1239 0.3599 0.4606 0.054 Uiso calc 1
C C20 0.1392(4) 0.3096(10) 0.51059(9) 0.0481(10) Uani d 1
H H20A 0.0636 0.1987 0.5111 0.058 Uiso calc 1
C C21 0.2152(3) 0.3743(10) 0.53969(8) 0.0433(9) Uani d 1
C C22 0.3264(3) 0.5453(10) 0.53986(8) 0.0448(9) Uani d 1
H H22A 0.3775 0.5890 0.5598 0.054 Uiso calc 1
C C23 0.3599(3) 0.6495(10) 0.50987(8) 0.0412(9) Uani d 1
H H23A 0.4338 0.7694 0.5097 0.049 Uiso calc 1

loop_
_atom_site_aniso_label
_atom_site_aniso_U_11
_atom_site_aniso_U_22
_atom_site_aniso_U_33
_atom_site_aniso_U_12
_atom_site_aniso_U_13
_atom_site_aniso_U_23
O1 0.0545(16) 0.0532(16) 0.0449(13) -0.0130(15) 0.0028(12) -0.0031(13)
O2 0.087(2) 0.121(3) 0.083(2) -0.033(3) 0.0344(19) 0.006(2)
O3 0.095(3) 0.178(5) 0.0471(17) -0.025(3) 0.0076(18) 0.017(2)
N1 0.069(2) 0.073(3) 0.053(2) -0.001(2) 0.0200(19) 0.0001(19)
C1 0.051(2) 0.0347(19) 0.0338(17) 0.0008(17) 0.0093(16) 0.0037(15)
C2 0.058(3) 0.051(2) 0.0376(18) 0.007(2) 0.0070(18) 0.0028(18)
C3 0.052(2) 0.067(3) 0.053(2) 0.013(2) 0.0126(19) 0.012(2)
C4 0.050(2) 0.073(3) 0.055(2) 0.002(2) -0.003(2) 0.013(2)
C5 0.062(3) 0.053(2) 0.041(2) -0.007(2) -0.0009(19) 0.0046(19)
C6 0.051(2) 0.041(2) 0.0337(17) -0.0066(19) 0.0058(16) 0.0053(16)
C7 0.069(3) 0.039(2) 0.0327(17) -0.003(2) 0.0071(18) -0.0038(16)
C8 0.058(2) 0.0345(19) 0.0385(18) 0.0002(19) 0.0109(18) 0.0030(16)
C9 0.067(3) 0.049(2) 0.047(2) 0.002(2) 0.019(2) -0.0030(19)
C10 0.062(3) 0.055(3) 0.068(3) 0.009(2) 0.028(2) 0.004(2)
C11 0.050(2) 0.062(3) 0.070(3) 0.002(2) 0.012(2) 0.007(2)
C12 0.051(2) 0.054(3) 0.049(2) 0.001(2) 0.0065(19) 0.0017(19)
C13 0.050(2) 0.0312(18) 0.0397(18) 0.0006(18) 0.0097(16) 0.0052(16)
C14 0.047(2) 0.0307(19) 0.0352(17) -0.0004(17) 0.0048(15) 0.0031(15)
C15 0.048(2) 0.0350(19) 0.0425(18) -0.0003(18) 0.0015(16) -0.0009(16)
C16 0.052(2) 0.0357(19) 0.0382(18) 0.0012(19) 0.0019(16) 0.0003(16)
C17 0.035(2) 0.0345(19) 0.0395(18) 0.0067(18) 0.0008(15) -0.0026(15)
C18 0.0365(19) 0.0290(17) 0.0370(17) 0.0099(16) 0.0013(14) -0.0049(15)
C19 0.040(2) 0.050(2) 0.0421(19) 0.0021(19) -0.0001(16) -0.0099(18)
C20 0.044(2) 0.047(2) 0.055(2) -0.0051(19) 0.0129(18) -0.0060(19)
C21 0.047(2) 0.045(2) 0.0392(18) 0.011(2) 0.0118(16) -0.0021(17)
C22 0.042(2) 0.054(2) 0.0371(18) 0.007(2) 0.0015(15) -0.0059(17)
C23 0.039(2) 0.044(2) 0.0396(18) 0.0033(18) 0.0036(15) -0.0052(17)

loop_
_atom_type_symbol
_atom_type_description
_atom_type_scat_dispersion_real
_atom_type_scat_dispersion_imag
_atom_type_scat_source
C C 0.0033 0.0016 'International Tables Vol C Tables 4.2.6.8 and 6.1.1.4'
H H 0.0000 0.0000 'International Tables Vol C Tables 4.2.6.8 and 6.1.1.4'
N N 0.0061 0.0033 'International Tables Vol C Tables 4.2.6.8 and 6.1.1.4'
O O 0.0106 0.0060 'International Tables Vol C Tables 4.2.6.8 and 6.1.1.4'

loop_
_geom_angle_atom_site_label_1
_geom_angle_atom_site_label_2
_geom_angle_atom_site_label_3
_geom_angle
O3 N1 O2 123.3(4)
O3 N1 C21 119.1(4)
O2 N1 C21 117.6(4)
C14 C1 C2 123.9(3)
C14 C1 C6 118.8(3)
C2 C1 C6 117.2(3)
C3 C2 C1 121.6(3)
C3 C2 H2A 119.2
C1 C2 H2A 119.2
C2 C3 C4 120.6(4)
C2 C3 H3A 119.7
C4 C3 H3A 119.7
C5 C4 C3 120.7(4)
C5 C4 H4A 119.6
C3 C4 H4A 119.6
C4 C5 C6 121.0(4)
C4 C5 H5A 119.5
C6 C5 H5A 119.5
C7 C6 C5 121.2(3)
C7 C6 C1 119.9(3)
C5 C6 C1 118.8(3)
C6 C7 C8 121.8(3)
C6 C7 H7A 119.1
C8 C7 H7A 119.1
C7 C8 C13 119.5(3)
C7 C8 C9 121.8(3)
C13 C8 C9 118.7(3)
C10 C9 C8 121.2(4)
C10 C9 H9A 119.4
C8 C9 H9A 119.4
C9 C10 C11 119.8(4)
C9 C10 H10A 120.1
C11 C10 H10A 120.1
C12 C11 C10 121.2(4)
C12 C11 H11A 119.4
C10 C11 H11A 119.4
C11 C12 C13 121.2(4)
C11 C12 H12A 119.4
C13 C12 H12A 119.4
C14 C13 C12 122.7(3)
C14 C13 C8 119.5(3)
C12 C13 C8 117.8(3)
C13 C14 C1 120.4(3)
C13 C14 C15 118.1(3)
C1 C14 C15 121.5(3)
C16 C15 C14 128.4(4)
C16 C15 H15A 115.8
C14 C15 H15A 115.8
C15 C16 C17 121.0(4)
C15 C16 H16A 119.5
C17 C16 H16A 119.5
O1 C17 C16 120.9(3)
O1 C17 C18 118.7(3)
C16 C17 C18 120.3(3)
C23 C18 C19 118.7(3)
C23 C18 C17 118.5(3)
C19 C18 C17 122.8(3)
C20 C19 C18 119.8(3)
C20 C19 H19A 120.1
C18 C19 H19A 120.1
C21 C20 C19 120.1(4)
C21 C20 H20A 120.0
C19 C20 H20A 120.0
C20 C21 C22 121.3(3)
C20 C21 N1 119.3(4)
C22 C21 N1 119.3(3)
C23 C22 C21 118.3(3)
C23 C22 H22A 120.9
C21 C22 H22A 120.9
C22 C23 C18 121.8(4)
C22 C23 H23A 119.1
C18 C23 H23A 119.1

loop_
_geom_bond_atom_site_label_1
_geom_bond_atom_site_label_2
_geom_bond_distance
O1 C17 1.232(4)
O2 N1 1.229(5)
O3 N1 1.200(4)
N1 C21 1.468(5)
C1 C14 1.418(5)
C1 C2 1.427(5)
C1 C6 1.435(5)
C2 C3 1.359(5)
C2 H2A 0.9300
C3 C4 1.398(6)
C3 H3A 0.9300
C4 C5 1.348(6)
C4 H4A 0.9300
C5 C6 1.431(5)
C5 H5A 0.9300
C6 C7 1.386(5)
C7 C8 1.393(5)
C7 H7A 0.9300
C8 C13 1.427(5)
C8 C9 1.438(5)
C9 C10 1.352(6)
C9 H9A 0.9300
C10 C11 1.404(6)
C10 H10A 0.9300
C11 C12 1.358(5)
C11 H11A 0.9300
C12 C13 1.424(5)
C12 H12A 0.9300
C13 C14 1.417(5)
C14 C15 1.469(5)
C15 C16 1.326(5)
C15 H15A 0.9300
C16 C17 1.470(5)
C16 H16A 0.9300
C17 C18 1.500(5)
C18 C23 1.382(4)
C18 C19 1.392(5)
C19 C20 1.379(5)
C19 H19A 0.9300
C20 C21 1.366(5)
C20 H20A 0.9300
C21 C22 1.378(5)
C22 C23 1.373(5)
C22 H22A 0.9300
C23 H23A 0.9300

loop_
_geom_hbond_atom_site_label_D
_geom_hbond_atom_site_label_H
_geom_hbond_atom_site_label_A
_geom_hbond_site_symmetry_A
_geom_hbond_distance_DH
_geom_hbond_distance_HA
_geom_hbond_distance_DA
_geom_hbond_angle_DHA
_geom_hbond_publ_flag
C23 H23A O1 3_676 0.93 2.49 3.240(4) 138 yes

loop_
_geom_torsion_atom_site_label_1
_geom_torsion_atom_site_label_2
_geom_torsion_atom_site_label_3
_geom_torsion_atom_site_label_4
_geom_torsion
C14 C1 C2 C3 180.0(4)
C6 C1 C2 C3 3.1(6)
C1 C2 C3 C4 -1.3(7)
C2 C3 C4 C5 -0.1(7)
C3 C4 C5 C6 -0.4(7)
C4 C5 C6 C7 -178.4(4)
C4 C5 C6 C1 2.3(6)
C14 C1 C6 C7 0.1(5)
C2 C1 C6 C7 177.1(3)
C14 C1 C6 C5 179.4(3)
C2 C1 C6 C5 -3.5(5)
C5 C6 C7 C8 -179.5(4)
C1 C6 C7 C8 -0.2(6)
C6 C7 C8 C13 0.9(6)
C6 C7 C8 C9 178.5(4)
C7 C8 C9 C10 -179.0(4)
C13 C8 C9 C10 -1.4(6)
C8 C9 C10 C11 2.4(7)
C9 C10 C11 C12 -2.4(7)
C10 C11 C12 C13 1.4(7)
C11 C12 C13 C14 179.0(4)
C11 C12 C13 C8 -0.4(6)
C7 C8 C13 C14 -1.5(5)
C9 C8 C13 C14 -179.1(3)
C7 C8 C13 C12 178.0(4)
C9 C8 C13 C12 0.3(5)
C12 C13 C14 C1 -178.1(4)
C8 C13 C14 C1 1.3(5)
C12 C13 C14 C15 0.8(5)
C8 C13 C14 C15 -179.7(3)
C2 C1 C14 C13 -177.5(3)
C6 C1 C14 C13 -0.6(5)
C2 C1 C14 C15 3.6(6)
C6 C1 C14 C15 -179.5(3)
C13 C14 C15 C16 -127.8(4)
C1 C14 C15 C16 51.1(6)
C14 C15 C16 C17 175.5(3)
C15 C16 C17 O1 5.0(5)
C15 C16 C17 C18 -173.6(3)
O1 C17 C18 C23 -13.9(5)
C16 C17 C18 C23 164.7(3)
O1 C17 C18 C19 165.7(3)
C16 C17 C18 C19 -15.6(5)
C23 C18 C19 C20 -0.1(5)
C17 C18 C19 C20 -179.7(3)
C18 C19 C20 C21 -1.4(6)
C19 C20 C21 C22 1.6(6)
C19 C20 C21 N1 -176.7(4)
O3 N1 C21 C20 174.4(4)
O2 N1 C21 C20 -4.7(6)
O3 N1 C21 C22 -3.9(6)
O2 N1 C21 C22 177.1(4)
C20 C21 C22 C23 -0.2(6)
N1 C21 C22 C23 178.1(3)
C21 C22 C23 C18 -1.4(5)
C19 C18 C23 C22 1.5(5)
C17 C18 C23 C22 -178.8(3)

_cod_database_fobs_code 2242915
